data_7121852
loop_
_publ_author_name
'Xu, Ming-Hui'
'Dai, Kun-Long'
'Tu, Yong-Qiang'
'Zhang, Xiao-Ming'
'Zhang, Fu-Min'
'Wang, Shao-Hua'

_publ_section_title
;
 A catalytic allylic cation-induced intermolecular allylation-semipinacol
 rearrangement.
;
_journal_issue 55
_journal_name_full 'Chemical communications (Cambridge, England)'
_journal_page_first 7685
_journal_page_last 7688
_journal_paper_doi 10.1039/c8cc04285c
_journal_volume 54
_journal_year 2018
_chemical_absolute_configuration unk
_chemical_formula_moiety 'C28 H28 O'
_chemical_formula_sum 'C28 H28 O'
_chemical_formula_weight 380.50
_space_group_crystal_system orthorhombic
_space_group_IT_number 33
_space_group_name_Hall 'P 2c -2n'
_space_group_name_H-M_alt 'P n a 21'
_symmetry_space_group_name_Hall 'P 2c -2n'
_symmetry_space_group_name_H-M 'P n a 21'
_atom_sites_solution_hydrogens geom
_atom_sites_solution_primary direct
_atom_sites_solution_secondary difmap
_audit_creation_date 2018-03-16
_audit_creation_method
;
Olex2 1.2
(compiled 2017.03.28 svn.r3405 for OlexSys, GUI svn.r5337)
;
_audit_update_record
;
2018-04-11 deposited with the CCDC.
2018-06-18 downloaded from the CCDC.
;
_cell_angle_alpha 90.00
_cell_angle_beta 90.00
_cell_angle_gamma 90.00
_cell_formula_units_Z 4
_cell_length_a 18.3080(5)
_cell_length_b 19.0516(6)
_cell_length_c 6.22760(18)
_cell_measurement_reflns_used 3208
_cell_measurement_temperature 292.6(5)
_cell_measurement_theta_max 69.5470
_cell_measurement_theta_min 5.2280
_cell_volume 2172.17(11)
_computing_cell_refinement
;
CrysAlisPro, Agilent Technologies,
Version 1.171.36.28 (release 01-02-2013 CrysAlis171 .NET)
(compiled Feb  1 2013,16:14:44)
;
_computing_data_collection
;
CrysAlisPro, Agilent Technologies,
Version 1.171.36.28 (release 01-02-2013 CrysAlis171 .NET)
(compiled Feb  1 2013,16:14:44)
;
_computing_data_reduction
;
CrysAlisPro, Agilent Technologies,
Version 1.171.36.28 (release 01-02-2013 CrysAlis171 .NET)
(compiled Feb  1 2013,16:14:44)
;
_computing_molecular_graphics 'Olex2 (Dolomanov et al., 2009)'
_computing_publication_material 'Olex2 (Dolomanov et al., 2009)'
_computing_structure_refinement 'ShelXL (Sheldrick, 2015)'
_computing_structure_solution 'ShelXS (Sheldrick, 2008)'
_diffrn_ambient_temperature 292.6(5)
_diffrn_detector_area_resol_mean 16.0733
_diffrn_measured_fraction_theta_full 0.983
_diffrn_measured_fraction_theta_max 0.983
_diffrn_measurement_details
;
#__ type_ start__ end____ width___ exp.time_
  1 omega  -58.00  -10.00   1.0000    1.0000
omega____ theta____ kappa____ phi______ frames
    -       -8.5000  -57.0000 -180.0000 48

#__ type_ start__ end____ width___ exp.time_
  2 omega  -42.00   15.00   1.0000    1.0000
omega____ theta____ kappa____ phi______ frames
    -       -8.5000  -50.0000   30.0000 57

#__ type_ start__ end____ width___ exp.time_
  3 omega  -14.00   75.00   1.0000    1.0000
omega____ theta____ kappa____ phi______ frames
    -       54.0000  -57.0000  -90.0000 89

#__ type_ start__ end____ width___ exp.time_
  4 omega   64.00   96.00   1.0000    1.0000
omega____ theta____ kappa____ phi______ frames
    -       54.0000   57.0000 -180.0000 32

#__ type_ start__ end____ width___ exp.time_
  5 omega   42.00   68.00   1.0000    1.0000
omega____ theta____ kappa____ phi______ frames
    -      108.0000 -111.0000   60.0000 26

#__ type_ start__ end____ width___ exp.time_
  6 omega   37.00   91.00   1.0000    1.0000
omega____ theta____ kappa____ phi______ frames
    -      108.0000  -38.0000 -120.0000 54

#__ type_ start__ end____ width___ exp.time_
  7 omega   38.00  119.00   1.0000    1.0000
omega____ theta____ kappa____ phi______ frames
    -      108.0000  -91.0000 -180.0000 81

#__ type_ start__ end____ width___ exp.time_
  8 omega   77.00  104.00   1.0000    1.0000
omega____ theta____ kappa____ phi______ frames
    -      108.0000  -50.0000 -180.0000 27

#__ type_ start__ end____ width___ exp.time_
  9 omega   45.00  161.00   1.0000    1.0000
omega____ theta____ kappa____ phi______ frames
    -      108.0000   12.0000  -90.0000 116

#__ type_ start__ end____ width___ exp.time_
 10 omega  -82.00  -56.00   1.0000    1.0000
omega____ theta____ kappa____ phi______ frames
    -       -8.5000  178.0000  120.0000 26

#__ type_ start__ end____ width___ exp.time_
 11 omega   36.00   88.00   1.0000    1.0000
omega____ theta____ kappa____ phi______ frames
    -       54.0000   57.0000  150.0000 52

#__ type_ start__ end____ width___ exp.time_
 12 omega   51.00   77.00   1.0000    1.0000
omega____ theta____ kappa____ phi______ frames
    -      108.0000  -91.0000   60.0000 26

#__ type_ start__ end____ width___ exp.time_
 13 omega   99.00  128.00   1.0000    1.0000
omega____ theta____ kappa____ phi______ frames
    -      108.0000  -63.0000  -90.0000 29

#__ type_ start__ end____ width___ exp.time_
 14 omega   42.00   78.00   1.0000    1.0000
omega____ theta____ kappa____ phi______ frames
    -      108.0000  -38.0000   30.0000 36

#__ type_ start__ end____ width___ exp.time_
 15 omega   40.00   91.00   1.0000    1.0000
omega____ theta____ kappa____ phi______ frames
    -      108.0000  -25.0000  -30.0000 51

#__ type_ start__ end____ width___ exp.time_
 16 omega   94.00  120.00   1.0000    1.0000
omega____ theta____ kappa____ phi______ frames
    -      108.0000  -91.0000   60.0000 26

#__ type_ start__ end____ width___ exp.time_
 17 omega   94.00  124.00   1.0000    1.0000
omega____ theta____ kappa____ phi______ frames
    -      108.0000  -63.0000  120.0000 30
;
_diffrn_measurement_device_type 'SuperNova, Dual, Cu at zero, Eos'
_diffrn_measurement_method '\w scans'
_diffrn_orient_matrix_UB_11 0.0224754000
_diffrn_orient_matrix_UB_12 -0.0779082000
_diffrn_orient_matrix_UB_13 0.0098468000
_diffrn_orient_matrix_UB_21 -0.0810165000
_diffrn_orient_matrix_UB_22 -0.0214048000
_diffrn_orient_matrix_UB_23 0.0146415000
_diffrn_orient_matrix_UB_31 -0.0038894000
_diffrn_orient_matrix_UB_32 -0.0042598000
_diffrn_orient_matrix_UB_33 -0.2465531000
_diffrn_radiation_monochromator mirror
_diffrn_radiation_type CuK\a
_diffrn_radiation_wavelength 1.54184
_diffrn_reflns_av_R_equivalents 0.0157
_diffrn_reflns_av_unetI/netI 0.0210
_diffrn_reflns_limit_h_max 20
_diffrn_reflns_limit_h_min -21
_diffrn_reflns_limit_k_max 19
_diffrn_reflns_limit_k_min -22
_diffrn_reflns_limit_l_max 4
_diffrn_reflns_limit_l_min -7
_diffrn_reflns_number 6904
_diffrn_reflns_theta_full 66.60
_diffrn_reflns_theta_max 66.60
_diffrn_reflns_theta_min 4.64
_diffrn_source 'SuperNova (Cu) X-ray Source'
_exptl_absorpt_coefficient_mu 0.523
_exptl_absorpt_correction_T_max 1.00000
_exptl_absorpt_correction_T_min 0.87909
_exptl_absorpt_correction_type multi-scan
_exptl_absorpt_process_details
;
CrysAlisPro, Agilent Technologies,
Version 1.171.36.28 (release 01-02-2013 CrysAlis171 .NET)
(compiled Feb  1 2013,16:14:44)
Empirical absorption correction using spherical harmonics,
 implemented in SCALE3 ABSPACK scaling algorithm.
;
_exptl_crystal_colour 'clear light colourless'
_exptl_crystal_colour_lustre clear
_exptl_crystal_colour_modifier light
_exptl_crystal_colour_primary colourless
_exptl_crystal_density_diffrn 1.164
_exptl_crystal_density_method 'not measured'
_exptl_crystal_description block
_exptl_crystal_F_000 816
_exptl_crystal_size_max 0.21
_exptl_crystal_size_mid 0.15
_exptl_crystal_size_min 0.14
_refine_diff_density_max 0.097
_refine_diff_density_min -0.113
_refine_diff_density_rms 0.028
_refine_ls_abs_structure_details 'Flack H D (1983), Acta Cryst. A39, 876-881'
_refine_ls_abs_structure_Flack 0.1(3)
_refine_ls_extinction_method none
_refine_ls_goodness_of_fit_ref 1.076
_refine_ls_hydrogen_treatment constr
_refine_ls_matrix_type full
_refine_ls_number_parameters 262
_refine_ls_number_reflns 3030
_refine_ls_number_restraints 1
_refine_ls_restrained_S_all 1.076
_refine_ls_R_factor_all 0.0347
_refine_ls_R_factor_gt 0.0314
_refine_ls_shift/su_max 0.000
_refine_ls_shift/su_mean 0.000
_refine_ls_structure_factor_coef Fsqd
_refine_ls_weighting_details 'calc w=1/[\s^2^(Fo^2^)+(0.0452P)^2^+0.1088P] where P=(Fo^2^+2Fc^2^)/3'
_refine_ls_weighting_scheme calc
_refine_ls_wR_factor_gt 0.0792
_refine_ls_wR_factor_ref 0.0817
_reflns_number_gt 2794
_reflns_number_total 3030
_reflns_threshold_expression >2sigma(I)
_cod_data_source_file c8cc04285c2.cif
_cod_data_source_block xumh_0314
_cod_depositor_comments 'Adding full bibliography for 7121851--7121852.cif.'
_cod_original_cell_volume 2172.16(11)
_cod_database_code 7121852
_reflns_odcompleteness_completeness 97.85
_reflns_odcompleteness_iscentric 1
_reflns_odcompleteness_theta 66.97
_olex2_refinement_description
;
1. Fixed Uiso
 At 1.2 times of:
  All C(H) groups, All C(H,H) groups
2.a Ternary CH refined with riding coordinates:
 C9(H9)
2.b Secondary CH2 refined with riding coordinates:
 C16(H16A,H16B), C18(H18A,H18B), C19(H19A,H19B), C20(H20A,H20B), C21(H21A,H21B)
2.c Aromatic/amide H refined with riding coordinates:
 C1(H1), C2(H2), C3(H3), C4(H4), C5(H5), C7(H7), C8(H8), C11(H11), C12(H12),
 C13(H13), C14(H14), C15(H15), C24(H24), C25(H25), C26(H26), C27(H27), C28(H28)
;
_olex2_date_sample_data_collection 2018-03-14
_olex2_submission_special_instructions 'No special instructions were received'

loop_
_space_group_symop_id
_space_group_symop_operation_xyz
1 'x, y, z'
2 '-x, -y, z+1/2'
3 '-x+1/2, y+1/2, z+1/2'
4 'x+1/2, -y+1/2, z'

loop_
_atom_site_label
_atom_site_type_symbol
_atom_site_fract_x
_atom_site_fract_y
_atom_site_fract_z
_atom_site_U_iso_or_equiv
_atom_site_adp_type
_atom_site_occupancy
_atom_site_calc_flag
_atom_site_refinement_flags_posn
O1 O -0.66911(6) -0.32468(7) -0.5330(2) 0.0623(3) Uani 1 d .
C1 C -0.87812(9) -0.33906(10) -0.2561(4) 0.0620(5) Uani 1 d .
H1 H -0.8537 -0.3132 -0.3604 0.074 Uiso 1 calc R
C2 C -0.94596(10) -0.36694(11) -0.3011(5) 0.0791(7) Uani 1 d .
H2 H -0.9672 -0.3594 -0.4349 0.095 Uiso 1 calc R
C3 C -0.98223(11) -0.40573(12) -0.1491(6) 0.0882(9) Uani 1 d .
H3 H -1.0279 -0.4246 -0.1802 0.106 Uiso 1 calc R
C4 C -0.95154(13) -0.41665(12) 0.0469(6) 0.0916(9) Uani 1 d .
H4 H -0.9763 -0.4430 0.1495 0.110 Uiso 1 calc R
C5 C -0.88381(11) -0.38874(10) 0.0942(4) 0.0721(6) Uani 1 d .
H5 H -0.8633 -0.3965 0.2287 0.086 Uiso 1 calc R
C6 C -0.84601(8) -0.34926(8) -0.0569(3) 0.0509(4) Uani 1 d .
C7 C -0.77410(8) -0.32046(8) 0.0026(3) 0.0501(4) Uani 1 d .
H7 H -0.7562 -0.3334 0.1367 0.060 Uiso 1 calc R
C8 C -0.73214(8) -0.27850(8) -0.1120(3) 0.0434(3) Uani 1 d .
H8 H -0.7482 -0.2653 -0.2478 0.052 Uiso 1 calc R
C9 C -0.65987(8) -0.25092(8) -0.0352(3) 0.0440(3) Uani 1 d .
H9 H -0.6488 -0.2740 0.1015 0.053 Uiso 1 calc R
C10 C -0.66446(8) -0.17247(8) 0.0071(3) 0.0471(4) Uani 1 d .
C11 C -0.64819(11) -0.14568(11) 0.2061(4) 0.0670(5) Uani 1 d .
H11 H -0.6354 -0.1761 0.3166 0.080 Uiso 1 calc R
C12 C -0.65049(13) -0.07396(13) 0.2453(5) 0.0853(7) Uani 1 d .
H12 H -0.6388 -0.0567 0.3807 0.102 Uiso 1 calc R
C13 C -0.66999(11) -0.02869(11) 0.0850(5) 0.0825(8) Uani 1 d .
H13 H -0.6717 0.0193 0.1114 0.099 Uiso 1 calc R
C14 C -0.68712(10) -0.05415(10) -0.1153(4) 0.0719(6) Uani 1 d .
H14 H -0.7007 -0.0234 -0.2242 0.086 Uiso 1 calc R
C15 C -0.68415(8) -0.12580(9) -0.1549(4) 0.0565(4) Uani 1 d .
H15 H -0.6954 -0.1428 -0.2909 0.068 Uiso 1 calc R
C16 C -0.59480(8) -0.26455(8) -0.1887(3) 0.0437(4) Uani 1 d .
H16A H -0.5512 -0.2462 -0.1204 0.052 Uiso 1 calc R
H16B H -0.6029 -0.2370 -0.3175 0.052 Uiso 1 calc R
C17 C -0.57829(8) -0.34088(8) -0.2596(3) 0.0408(3) Uani 1 d .
C18 C -0.58211(9) -0.39227(9) -0.0680(3) 0.0515(4) Uani 1 d .
H18A H -0.5429 -0.3812 0.0312 0.062 Uiso 1 calc R
H18B H -0.6280 -0.3851 0.0069 0.062 Uiso 1 calc R
C19 C -0.57623(10) -0.46963(9) -0.1310(3) 0.0621(5) Uani 1 d .
H19A H -0.5293 -0.4783 -0.1981 0.075 Uiso 1 calc R
H19B H -0.5796 -0.4987 -0.0036 0.075 Uiso 1 calc R
C20 C -0.63689(12) -0.48845(10) -0.2852(4) 0.0723(6) Uani 1 d .
H20A H -0.6838 -0.4817 -0.2157 0.087 Uiso 1 calc R
H20B H -0.6328 -0.5375 -0.3255 0.087 Uiso 1 calc R
C21 C -0.63261(11) -0.44283(10) -0.4847(3) 0.0642(5) Uani 1 d .
H21A H -0.5888 -0.4548 -0.5642 0.077 Uiso 1 calc R
H21B H -0.6743 -0.4529 -0.5759 0.077 Uiso 1 calc R
C22 C -0.63150(8) -0.36564(9) -0.4342(3) 0.0454(4) Uani 1 d .
C23 C -0.50239(8) -0.33899(8) -0.3676(3) 0.0487(4) Uani 1 d .
C24 C -0.49396(10) -0.30791(11) -0.5675(3) 0.0614(5) Uani 1 d .
H24 H -0.5348 -0.2904 -0.6384 0.074 Uiso 1 calc R
C25 C -0.42562(12) -0.30234(13) -0.6644(4) 0.0840(8) Uani 1 d .
H25 H -0.4210 -0.2812 -0.7983 0.101 Uiso 1 calc R
C26 C -0.36504(12) -0.32830(14) -0.5608(6) 0.0998(11) Uani 1 d .
H26 H -0.3193 -0.3256 -0.6254 0.120 Uiso 1 calc R
C27 C -0.37237(11) -0.35794(13) -0.3632(6) 0.0938(9) Uani 1 d .
H27 H -0.3312 -0.3747 -0.2924 0.113 Uiso 1 calc R
C28 C -0.43986(9) -0.36363(10) -0.2660(4) 0.0674(6) Uani 1 d .
H28 H -0.4435 -0.3842 -0.1310 0.081 Uiso 1 calc R

loop_
_atom_site_aniso_label
_atom_site_aniso_U_11
_atom_site_aniso_U_22
_atom_site_aniso_U_33
_atom_site_aniso_U_23
_atom_site_aniso_U_13
_atom_site_aniso_U_12
O1 0.0625(7) 0.0779(9) 0.0465(7) 0.0068(7) -0.0140(6) 0.0063(6)
C1 0.0536(10) 0.0527(10) 0.0797(14) 0.0016(10) -0.0036(10) -0.0012(7)
C2 0.0538(11) 0.0647(12) 0.119(2) -0.0101(13) -0.0158(13) 0.0043(9)
C3 0.0421(9) 0.0620(13) 0.160(3) -0.0112(15) 0.0059(14) -0.0045(9)
C4 0.0627(13) 0.0694(15) 0.143(3) 0.0164(15) 0.0285(16) -0.0113(10)
C5 0.0668(12) 0.0604(12) 0.0890(16) 0.0159(11) 0.0159(11) -0.0045(9)
C6 0.0445(8) 0.0401(8) 0.0680(12) 0.0025(8) 0.0063(8) 0.0013(6)
C7 0.0528(9) 0.0488(9) 0.0488(9) 0.0057(7) -0.0004(8) 0.0002(7)
C8 0.0427(7) 0.0423(8) 0.0452(9) 0.0022(7) -0.0004(7) 0.0021(6)
C9 0.0441(7) 0.0441(8) 0.0438(9) 0.0017(7) -0.0004(7) 0.0015(6)
C10 0.0357(7) 0.0482(9) 0.0573(11) -0.0041(8) 0.0058(7) -0.0004(6)
C11 0.0764(12) 0.0644(12) 0.0601(12) -0.0116(10) 0.0043(10) -0.0035(9)
C12 0.0948(16) 0.0749(15) 0.0863(18) -0.0351(14) 0.0137(14) -0.0103(12)
C13 0.0722(13) 0.0494(11) 0.126(2) -0.0254(13) 0.0267(14) -0.0048(9)
C14 0.0567(10) 0.0468(10) 0.112(2) 0.0029(12) 0.0113(12) 0.0044(8)
C15 0.0463(8) 0.0492(9) 0.0739(13) -0.0007(9) -0.0004(8) 0.0037(7)
C16 0.0408(8) 0.0428(8) 0.0473(9) 0.0001(7) -0.0012(7) -0.0005(6)
C17 0.0403(7) 0.0431(8) 0.0391(8) -0.0011(7) -0.0069(6) 0.0003(6)
C18 0.0574(9) 0.0495(9) 0.0475(10) 0.0041(7) -0.0096(8) 0.0057(7)
C19 0.0717(11) 0.0459(9) 0.0689(13) 0.0081(9) -0.0080(9) 0.0052(8)
C20 0.0849(13) 0.0500(10) 0.0821(15) 0.0045(10) -0.0117(12) -0.0163(9)
C21 0.0728(12) 0.0591(11) 0.0607(12) -0.0078(9) -0.0157(10) -0.0149(9)
C22 0.0427(8) 0.0531(9) 0.0403(9) 0.0029(7) -0.0023(7) -0.0046(6)
C23 0.0420(8) 0.0455(8) 0.0585(11) -0.0173(8) -0.0038(7) -0.0024(7)
C24 0.0536(9) 0.0750(12) 0.0555(12) -0.0159(9) 0.0066(8) -0.0130(8)
C25 0.0730(14) 0.0966(17) 0.0826(16) -0.0378(14) 0.0290(12) -0.0347(12)
C26 0.0508(12) 0.0935(18) 0.155(3) -0.0604(19) 0.0322(17) -0.0237(12)
C27 0.0428(11) 0.0759(15) 0.163(3) -0.0305(18) -0.0045(15) -0.0014(9)
C28 0.0422(9) 0.0587(11) 0.1013(17) -0.0125(11) -0.0127(10) 0.0014(7)

loop_
_atom_type_symbol
_atom_type_description
_atom_type_scat_dispersion_real
_atom_type_scat_dispersion_imag
_atom_type_scat_source
C C 0.0181 0.0091 'International Tables Vol C Tables 4.2.6.8 and 6.1.1.4'
H H 0.0000 0.0000 'International Tables Vol C Tables 4.2.6.8 and 6.1.1.4'
O O 0.0492 0.0322 'International Tables Vol C Tables 4.2.6.8 and 6.1.1.4'

loop_
_geom_angle_atom_site_label_1
_geom_angle_atom_site_label_2
_geom_angle_atom_site_label_3
_geom_angle
C2 C1 H1 119.7
C2 C1 C6 120.6(2)
C6 C1 H1 119.7
C1 C2 H2 119.9
C3 C2 C1 120.2(3)
C3 C2 H2 119.9
C2 C3 H3 119.9
C4 C3 C2 120.1(2)
C4 C3 H3 119.9
C3 C4 H4 119.9
C3 C4 C5 120.2(2)
C5 C4 H4 119.9
C4 C5 H5 119.6
C4 C5 C6 120.7(2)
C6 C5 H5 119.6
C1 C6 C5 118.08(17)
C1 C6 C7 123.49(16)
C5 C6 C7 118.43(19)
C6 C7 H7 116.2
C8 C7 C6 127.57(17)
C8 C7 H7 116.2
C7 C8 H8 118.2
C7 C8 C9 123.56(16)
C9 C8 H8 118.2
C8 C9 H9 107.6
C8 C9 C10 110.52(12)
C8 C9 C16 114.98(14)
C10 C9 H9 107.6
C10 C9 C16 108.33(12)
C16 C9 H9 107.6
C11 C10 C9 120.68(17)
C11 C10 C15 118.21(17)
C15 C10 C9 121.10(16)
C10 C11 H11 119.4
C10 C11 C12 121.2(2)
C12 C11 H11 119.4
C11 C12 H12 120.0
C13 C12 C11 120.0(2)
C13 C12 H12 120.0
C12 C13 H13 120.0
C12 C13 C14 120.0(2)
C14 C13 H13 120.0
C13 C14 H14 120.0
C13 C14 C15 119.9(2)
C15 C14 H14 120.0
C10 C15 H15 119.7
C14 C15 C10 120.6(2)
C14 C15 H15 119.7
C9 C16 H16A 107.6
C9 C16 H16B 107.6
C9 C16 C17 118.89(13)
H16A C16 H16B 107.0
C17 C16 H16A 107.6
C17 C16 H16B 107.6
C18 C17 C16 111.45(14)
C22 C17 C16 111.51(12)
C22 C17 C18 108.89(13)
C22 C17 C23 105.67(13)
C23 C17 C16 106.12(12)
C23 C17 C18 113.07(13)
C17 C18 H18A 108.7
C17 C18 H18B 108.7
H18A C18 H18B 107.6
C19 C18 C17 114.17(15)
C19 C18 H18A 108.7
C19 C18 H18B 108.7
C18 C19 H19A 109.7
C18 C19 H19B 109.7
H19A C19 H19B 108.2
C20 C19 C18 109.87(15)
C20 C19 H19A 109.7
C20 C19 H19B 109.7
C19 C20 H20A 109.6
C19 C20 H20B 109.6
C19 C20 C21 110.26(15)
H20A C20 H20B 108.1
C21 C20 H20A 109.6
C21 C20 H20B 109.6
C20 C21 H21A 109.0
C20 C21 H21B 109.0
H21A C21 H21B 107.8
C22 C21 C20 112.92(16)
C22 C21 H21A 109.0
C22 C21 H21B 109.0
O1 C22 C17 121.59(15)
O1 C22 C21 121.14(16)
C21 C22 C17 117.22(14)
C24 C23 C17 120.05(15)
C24 C23 C28 117.45(18)
C28 C23 C17 122.38(17)
C23 C24 H24 119.3
C23 C24 C25 121.4(2)
C25 C24 H24 119.3
C24 C25 H25 120.2
C26 C25 C24 119.6(3)
C26 C25 H25 120.2
C25 C26 H26 120.2
C27 C26 C25 119.6(2)
C27 C26 H26 120.2
C26 C27 H27 119.4
C26 C27 C28 121.2(2)
C28 C27 H27 119.4
C23 C28 H28 119.6
C27 C28 C23 120.8(2)
C27 C28 H28 119.6

loop_
_geom_bond_atom_site_label_1
_geom_bond_atom_site_label_2
_geom_bond_distance
O1 C22 1.209(2)
C1 H1 0.9300
C1 C2 1.380(3)
C1 C6 1.386(3)
C2 H2 0.9300
C2 C3 1.372(4)
C3 H3 0.9300
C3 C4 1.360(4)
C4 H4 0.9300
C4 C5 1.381(3)
C5 H5 0.9300
C5 C6 1.389(3)
C6 C7 1.474(2)
C7 H7 0.9300
C7 C8 1.319(2)
C8 H8 0.9300
C8 C9 1.502(2)
C9 H9 0.9800
C9 C10 1.520(2)
C9 C16 1.549(2)
C10 C11 1.373(3)
C10 C15 1.392(3)
C11 H11 0.9300
C11 C12 1.389(3)
C12 H12 0.9300
C12 C13 1.367(4)
C13 H13 0.9300
C13 C14 1.375(4)
C14 H14 0.9300
C14 C15 1.388(3)
C15 H15 0.9300
C16 H16A 0.9700
C16 H16B 0.9700
C16 C17 1.550(2)
C17 C18 1.545(2)
C17 C22 1.534(2)
C17 C23 1.544(2)
C18 H18A 0.9700
C18 H18B 0.9700
C18 C19 1.529(2)
C19 H19A 0.9700
C19 H19B 0.9700
C19 C20 1.512(3)
C20 H20A 0.9700
C20 H20B 0.9700
C20 C21 1.518(3)
C21 H21A 0.9700
C21 H21B 0.9700
C21 C22 1.504(2)
C23 C24 1.387(3)
C23 C28 1.389(2)
C24 H24 0.9300
C24 C25 1.393(3)
C25 H25 0.9300
C25 C26 1.375(4)
C26 H26 0.9300
C26 C27 1.360(4)
C27 H27 0.9300
C27 C28 1.380(3)
C28 H28 0.9300

loop_
_geom_torsion_atom_site_label_1
_geom_torsion_atom_site_label_2
_geom_torsion_atom_site_label_3
_geom_torsion_atom_site_label_4
_geom_torsion
C1 C2 C3 C4 0.2(3)
C1 C6 C7 C8 4.5(3)
C2 C1 C6 C5 0.6(3)
C2 C1 C6 C7 -179.40(17)
C2 C3 C4 C5 0.1(4)
C3 C4 C5 C6 0.0(4)
C4 C5 C6 C1 -0.3(3)
C4 C5 C6 C7 179.70(19)
C5 C6 C7 C8 -175.47(17)
C6 C1 C2 C3 -0.6(3)
C6 C7 C8 C9 178.97(15)
C7 C8 C9 C10 -110.71(18)
C7 C8 C9 C16 126.28(17)
C8 C9 C10 C11 122.25(18)
C8 C9 C10 C15 -58.7(2)
C8 C9 C16 C17 -55.35(19)
C9 C10 C11 C12 178.44(17)
C9 C10 C15 C14 -179.04(15)
C9 C16 C17 C18 -44.44(18)
C9 C16 C17 C22 77.48(18)
C9 C16 C17 C23 -167.93(13)
C10 C9 C16 C17 -179.53(14)
C10 C11 C12 C13 0.7(3)
C11 C10 C15 C14 0.0(2)
C11 C12 C13 C14 -0.2(3)
C12 C13 C14 C15 -0.4(3)
C13 C14 C15 C10 0.5(3)
C15 C10 C11 C12 -0.6(3)
C16 C9 C10 C11 -110.95(17)
C16 C9 C10 C15 68.09(17)
C16 C17 C18 C19 172.45(13)
C16 C17 C22 O1 15.4(2)
C16 C17 C22 C21 -167.24(15)
C16 C17 C23 C24 -71.62(18)
C16 C17 C23 C28 104.23(17)
C17 C18 C19 C20 -58.7(2)
C17 C23 C24 C25 176.84(17)
C17 C23 C28 C27 -176.78(17)
C18 C17 C22 O1 138.82(16)
C18 C17 C22 C21 -43.85(19)
C18 C17 C23 C24 165.91(15)
C18 C17 C23 C28 -18.2(2)
C18 C19 C20 C21 58.9(2)
C19 C20 C21 C22 -53.9(2)
C20 C21 C22 O1 -134.77(18)
C20 C21 C22 C17 47.9(2)
C22 C17 C18 C19 49.03(18)
C22 C17 C23 C24 46.90(18)
C22 C17 C23 C28 -137.25(16)
C23 C17 C18 C19 -68.10(18)
C23 C17 C22 O1 -99.44(18)
C23 C17 C22 C21 77.89(18)
C23 C24 C25 C26 0.2(3)
C24 C23 C28 C27 -0.8(3)
C24 C25 C26 C27 -1.2(3)
C25 C26 C27 C28 1.2(4)
C26 C27 C28 C23 -0.2(3)
C28 C23 C24 C25 0.8(3)
